data_4503734
loop_
_publ_author_name
'Long, Sihui'
'Parkin, Sean'
'Siegler, Maxime'
'Brock, Carolyn P.'
'Cammers, Arthur'
'Li, Tonglei'

_publ_section_title
;
 Polymorphism of an Organic System Effected by the Directionality of
 Hydrogen-Bonding Chains
;
_journal_issue 9
_journal_name_full 'Crystal Growth &amp; Design'
_journal_page_first 3137
_journal_paper_doi 10.1021/cg800339h
_journal_volume 8
_journal_year 2008
_chemical_formula_moiety 'C52 H52 Cl4 N8 O8'
_chemical_formula_sum 'C52 H52 Cl4 N8 O8'
_chemical_formula_weight 1058.82
_chemical_name_systematic
; 
 ? 
;
_space_group_IT_number 14
_symmetry_cell_setting monoclinic
_symmetry_space_group_name_Hall '-P 2yn'
_symmetry_space_group_name_H-M 'P 1 21/n 1'
_atom_sites_solution_hydrogens geom
_atom_sites_solution_primary direct
_atom_sites_solution_secondary difmap
_audit_creation_method SHELXL-97
_cell_angle_alpha 90.00
_cell_angle_beta 102.60(3)
_cell_angle_gamma 90.00
_cell_formula_units_Z 1
_cell_length_a 6.8955(14)
_cell_length_b 13.584(3)
_cell_length_c 13.717(3)
_cell_measurement_reflns_used 2990
_cell_measurement_temperature 90(2)
_cell_measurement_theta_max 27.48
_cell_measurement_theta_min 1.00
_cell_volume 1253.9(5)
_computing_cell_refinement 'SCALEPACK (Otwinowski & Minor, 1997)'
_computing_data_collection 'COLLECT (Nonius, 2002)'
_computing_data_reduction 'DENZO-SMN (Otwinowski & Minor, 1997)'
_computing_molecular_graphics 'XP in SHELXTL/PC (Sheldrick, 1995)'
_computing_publication_material
;
SHELXL97 and local procedures 
;
_computing_structure_refinement 'SHELXL-97 (Sheldrick, 1997)'
_computing_structure_solution 'SHELXS-97 (Sheldrick, 1997)'
_diffrn_ambient_temperature 90(2)
_diffrn_detector_area_resol_mean 18
_diffrn_measured_fraction_theta_full 0.999
_diffrn_measured_fraction_theta_max 0.999
_diffrn_measurement_device_type 'Nonius KappaCCD diffractometer'
_diffrn_measurement_method '\w scans at fixed \c = 55\%'
_diffrn_radiation_monochromator graphite
_diffrn_radiation_source 'fine-focus sealed tube'
_diffrn_radiation_type MoK\a
_diffrn_radiation_wavelength 0.71073
_diffrn_reflns_av_R_equivalents 0.0393
_diffrn_reflns_av_sigmaI/netI 0.0585
_diffrn_reflns_limit_h_max 8
_diffrn_reflns_limit_h_min -8
_diffrn_reflns_limit_k_max 17
_diffrn_reflns_limit_k_min -17
_diffrn_reflns_limit_l_max 17
_diffrn_reflns_limit_l_min -17
_diffrn_reflns_number 5590
_diffrn_reflns_theta_full 27.50
_diffrn_reflns_theta_max 27.50
_diffrn_reflns_theta_min 2.14
_exptl_absorpt_coefficient_mu 0.300
_exptl_absorpt_correction_T_max 0.9911
_exptl_absorpt_correction_T_min 0.9154
_exptl_absorpt_correction_type multi-scan
_exptl_absorpt_process_details 'Scalepack (Otwinowski & Minor, 1997)'
_exptl_crystal_colour green
_exptl_crystal_density_diffrn 1.402
_exptl_crystal_density_meas ?
_exptl_crystal_density_method 'not measured'
_exptl_crystal_description rod
_exptl_crystal_F_000 552
_exptl_crystal_size_max 0.30
_exptl_crystal_size_mid 0.10
_exptl_crystal_size_min 0.03
_refine_diff_density_max 0.610
_refine_diff_density_min -0.517
_refine_diff_density_rms 0.078
_refine_ls_extinction_method none
_refine_ls_goodness_of_fit_ref 1.063
_refine_ls_hydrogen_treatment mixed
_refine_ls_matrix_type full
_refine_ls_number_parameters 169
_refine_ls_number_reflns 2869
_refine_ls_number_restraints 0
_refine_ls_restrained_S_all 1.063
_refine_ls_R_factor_all 0.0806
_refine_ls_R_factor_gt 0.0493
_refine_ls_shift/su_max 0.001
_refine_ls_shift/su_mean 0.000
_refine_ls_structure_factor_coef Fsqd
_refine_ls_weighting_details 'calc w=1/[\s^2^(Fo^2^)+(0.0838P)^2^+0.2533P] where P=(Fo^2^+2Fc^2^)/3'
_refine_ls_weighting_scheme calc
_refine_ls_wR_factor_gt 0.1331
_refine_ls_wR_factor_ref 0.1485
_reflns_number_gt 1988
_reflns_number_total 2869
_reflns_threshold_expression >2\s(I)
_cod_data_source_file cg800339h-file007.cif
_cod_data_source_block salt
_cod_depositor_comments
;
The following automatic conversions were performed:

'_exptl_crystal_density_meas' value 'not measured' was changed to '?'
- the value is perceived as not measured.

Automatic conversion script
Id: cif_fix_values 3008 2015-01-20 13:52:24Z robertas 
;
_cod_original_cell_volume 1253.9(4)
_cod_original_sg_symbol_H-M 'P 21/n'
_cod_database_code 4503734

loop_
_symmetry_equiv_pos_as_xyz
'x, y, z'
'-x+1/2, y+1/2, -z+1/2'
'-x, -y, -z'
'x-1/2, -y-1/2, z-1/2'

loop_
_atom_site_label
_atom_site_type_symbol
_atom_site_fract_x
_atom_site_fract_y
_atom_site_fract_z
_atom_site_U_iso_or_equiv
_atom_site_adp_type
_atom_site_occupancy
_atom_site_symmetry_multiplicity
_atom_site_calc_flag
_atom_site_refinement_flags
N1 N 0.5318(3) 0.96061(15) 0.17247(14) 0.0168(4) Uani 1 1 d .
C2 C 0.4399(3) 0.87845(17) 0.19509(16) 0.0162(5) Uani 1 1 d .
C3 C 0.5463(4) 0.81913(17) 0.27393(17) 0.0169(5) Uani 1 1 d .
C4 C 0.7438(4) 0.83753(18) 0.31258(18) 0.0211(5) Uani 1 1 d .
H4 H 0.8177 0.7948 0.3618 0.025 Uiso 1 1 calc R
C5 C 0.8373(4) 0.91927(19) 0.27986(18) 0.0224(6) Uani 1 1 d .
H5 H 0.9754 0.9307 0.3042 0.027 Uiso 1 1 calc R
C6 C 0.7260(4) 0.98160(17) 0.21269(17) 0.0193(5) Uani 1 1 d .
H6 H 0.7838 1.0401 0.1937 0.023 Uiso 1 1 calc R
N7 N 0.2554(3) 0.85732(14) 0.14207(14) 0.0163(4) Uani 1 1 d .
C8 C 0.1941(4) 0.75625(17) 0.12735(16) 0.0185(5) Uani 1 1 d .
C9 C 0.0058(4) 0.7290(2) 0.13715(19) 0.0290(6) Uani 1 1 d .
H9 H -0.0834 0.7772 0.1520 0.035 Uiso 1 1 calc R
C10 C -0.0517(5) 0.6317(2) 0.1253(2) 0.0368(8) Uani 1 1 d .
H10 H -0.1806 0.6127 0.1323 0.044 Uiso 1 1 calc R
C11 C 0.0788(5) 0.5613(2) 0.1031(2) 0.0419(9) Uani 1 1 d .
H11 H 0.0416 0.4938 0.0979 0.050 Uiso 1 1 calc R
C12 C 0.2611(5) 0.58968(19) 0.08882(18) 0.0337(7) Uani 1 1 d .
H12 H 0.3478 0.5419 0.0710 0.040 Uiso 1 1 calc R
C13 C 0.3213(4) 0.68798(19) 0.10010(17) 0.0237(6) Uani 1 1 d .
H13 H 0.4472 0.7075 0.0893 0.028 Uiso 1 1 calc R
C14 C 0.1421(4) 0.93068(17) 0.07457(18) 0.0197(5) Uani 1 1 d .
H14 H 0.1984 0.9962 0.0923 0.029 Uiso 1 1 calc R
H14B H 0.0031 0.9297 0.0807 0.029 Uiso 1 1 calc R
H14C H 0.1489 0.9152 0.0056 0.029 Uiso 1 1 calc R
C15 C 0.4458(3) 0.74213(17) 0.32483(16) 0.0169(5) Uani 1 1 d .
O17 O 0.2875(3) 0.77783(13) 0.35155(12) 0.0215(4) Uani 1 1 d .
O16 O 0.5123(3) 0.65998(12) 0.34364(12) 0.0231(4) Uani 1 1 d .
Cl18 Cl 0.07555(8) 0.64305(4) 0.46299(4) 0.0198(2) Uani 1 1 d .
H1 H 0.471(4) 1.004(2) 0.126(2) 0.030 Uiso 1 1 d .
H17 H 0.241(4) 0.734(2) 0.379(2) 0.030 Uiso 1 1 d .

loop_
_atom_site_aniso_label
_atom_site_aniso_U_11
_atom_site_aniso_U_22
_atom_site_aniso_U_33
_atom_site_aniso_U_23
_atom_site_aniso_U_13
_atom_site_aniso_U_12
N1 0.0194(11) 0.0156(10) 0.0155(10) 0.0012(8) 0.0041(8) -0.0016(9)
C2 0.0189(13) 0.0164(12) 0.0148(11) -0.0025(9) 0.0069(10) -0.0002(10)
C3 0.0201(13) 0.0159(12) 0.0155(11) -0.0003(9) 0.0055(10) 0.0019(10)
C4 0.0235(14) 0.0210(13) 0.0182(12) -0.0010(10) 0.0035(10) 0.0021(11)
C5 0.0169(13) 0.0265(14) 0.0241(13) -0.0047(11) 0.0048(10) -0.0038(11)
C6 0.0224(13) 0.0172(13) 0.0212(12) -0.0024(10) 0.0110(11) -0.0044(11)
N7 0.0154(10) 0.0136(10) 0.0184(10) 0.0015(8) 0.0005(8) 0.0012(8)
C8 0.0252(13) 0.0157(13) 0.0130(11) 0.0021(9) 0.0007(10) -0.0035(10)
C9 0.0333(16) 0.0299(15) 0.0234(13) -0.0021(11) 0.0052(12) -0.0094(13)
C10 0.0448(19) 0.0381(18) 0.0267(15) 0.0019(13) 0.0060(14) -0.0233(15)
C11 0.077(2) 0.0218(16) 0.0211(14) 0.0026(11) -0.0023(15) -0.0230(16)
C12 0.059(2) 0.0169(14) 0.0202(13) -0.0016(11) -0.0020(13) 0.0038(14)
C13 0.0333(15) 0.0198(13) 0.0154(12) -0.0007(10) -0.0003(11) 0.0028(11)
C14 0.0184(12) 0.0199(13) 0.0193(12) 0.0041(10) 0.0012(10) 0.0018(10)
C15 0.0197(13) 0.0179(13) 0.0127(11) -0.0002(9) 0.0027(10) 0.0004(10)
O17 0.0245(10) 0.0188(10) 0.0242(9) 0.0055(7) 0.0118(8) 0.0023(8)
O16 0.0259(10) 0.0190(10) 0.0252(9) 0.0063(7) 0.0070(8) 0.0067(7)
Cl18 0.0230(4) 0.0177(3) 0.0200(3) 0.0000(2) 0.0079(2) -0.0010(2)

loop_
_atom_type_symbol
_atom_type_description
_atom_type_scat_dispersion_real
_atom_type_scat_dispersion_imag
_atom_type_scat_source
C C 0.0033 0.0016 'International Tables Vol C Tables 4.2.6.8 and 6.1.1.4'
H H 0.0000 0.0000 'International Tables Vol C Tables 4.2.6.8 and 6.1.1.4'
N N 0.0061 0.0033 'International Tables Vol C Tables 4.2.6.8 and 6.1.1.4'
O O 0.0106 0.0060 'International Tables Vol C Tables 4.2.6.8 and 6.1.1.4'
Cl Cl 0.1484 0.1585 'International Tables Vol C Tables 4.2.6.8 and 6.1.1.4'

loop_
_geom_angle_atom_site_label_1
_geom_angle_atom_site_label_2
_geom_angle_atom_site_label_3
_geom_angle
C2 N1 C6 123.2(2)
C2 N1 H1 122.1(17)
C6 N1 H1 114.5(17)
N7 C2 N1 119.0(2)
N7 C2 C3 124.0(2)
N1 C2 C3 117.0(2)
C4 C3 C2 119.7(2)
C4 C3 C15 117.7(2)
C2 C3 C15 122.3(2)
C3 C4 C5 120.4(2)
C3 C4 H4 119.8
C5 C4 H4 119.8
C6 C5 C4 118.5(2)
C6 C5 H5 120.7
C4 C5 H5 120.7
C5 C6 N1 120.3(2)
C5 C6 H6 119.9
N1 C6 H6 119.9
C2 N7 C8 119.46(19)
C2 N7 C14 120.4(2)
C8 N7 C14 117.45(19)
C13 C8 C9 120.7(2)
C13 C8 N7 119.6(2)
C9 C8 N7 119.6(2)
C10 C9 C8 119.7(3)
C10 C9 H9 120.1
C8 C9 H9 120.1
C9 C10 C11 120.1(3)
C9 C10 H10 120.0
C11 C10 H10 120.0
C12 C11 C10 119.7(3)
C12 C11 H11 120.1
C10 C11 H11 120.1
C11 C12 C13 120.9(3)
C11 C12 H12 119.6
C13 C12 H12 119.6
C8 C13 C12 118.7(3)
C8 C13 H13 120.6
C12 C13 H13 120.6
N7 C14 H14 109.5
N7 C14 H14B 109.5
H14 C14 H14B 109.5
N7 C14 H14C 109.5
H14 C14 H14C 109.5
H14B C14 H14C 109.5
O16 C15 O17 125.3(2)
O16 C15 C3 123.1(2)
O17 C15 C3 111.5(2)
C15 O17 H17 107(2)

loop_
_geom_bond_atom_site_label_1
_geom_bond_atom_site_label_2
_geom_bond_distance
N1 C2 1.352(3)
N1 C6 1.363(3)
N1 H1 0.90(3)
C2 N7 1.351(3)
C2 C3 1.418(3)
C3 C4 1.372(3)
C3 C15 1.507(3)
C4 C5 1.406(3)
C4 H4 0.9500
C5 C6 1.359(3)
C5 H5 0.9500
C6 H6 0.9500
N7 C8 1.438(3)
N7 C14 1.465(3)
C8 C13 1.383(3)
C8 C9 1.384(3)
C9 C10 1.380(4)
C9 H9 0.9500
C10 C11 1.391(4)
C10 H10 0.9500
C11 C12 1.369(4)
C11 H11 0.9500
C12 C13 1.397(4)
C12 H12 0.9500
C13 H13 0.9500
C14 H14 0.9800
C14 H14B 0.9800
C14 H14C 0.9800
C15 O16 1.213(3)
C15 O17 1.318(3)
O17 H17 0.81(3)

loop_
_geom_hbond_atom_site_label_D
_geom_hbond_atom_site_label_H
_geom_hbond_atom_site_label_A
_geom_hbond_distance_DH
_geom_hbond_distance_HA
_geom_hbond_distance_DA
_geom_hbond_angle_DHA
_geom_hbond_site_symmetry_A
N1 H1 Cl18 0.90(3) 2.24(3) 3.089(2) 158(2) 2

loop_
_geom_torsion_atom_site_label_1
_geom_torsion_atom_site_label_2
_geom_torsion_atom_site_label_3
_geom_torsion_atom_site_label_4
_geom_torsion
C6 N1 C2 N7 -171.4(2)
C6 N1 C2 C3 8.3(3)
N7 C2 C3 C4 169.5(2)
N1 C2 C3 C4 -10.2(3)
N7 C2 C3 C15 -16.9(3)
N1 C2 C3 C15 163.4(2)
C2 C3 C4 C5 4.9(3)
C15 C3 C4 C5 -169.1(2)
C3 C4 C5 C6 2.8(3)
C4 C5 C6 N1 -5.1(3)
C2 N1 C6 C5 -0.7(3)
N1 C2 N7 C8 149.4(2)
C3 C2 N7 C8 -30.3(3)
N1 C2 N7 C14 -11.4(3)
C3 C2 N7 C14 168.9(2)
C2 N7 C8 C13 -45.2(3)
C14 N7 C8 C13 116.1(2)
C2 N7 C8 C9 137.1(2)
C14 N7 C8 C9 -61.6(3)
C13 C8 C9 C10 3.8(4)
N7 C8 C9 C10 -178.5(2)
C8 C9 C10 C11 -0.3(4)
C9 C10 C11 C12 -2.8(4)
C10 C11 C12 C13 2.5(4)
C9 C8 C13 C12 -4.0(3)
N7 C8 C13 C12 178.3(2)
C11 C12 C13 C8 0.8(4)
C4 C3 C15 O16 -51.1(3)
C2 C3 C15 O16 135.2(2)
C4 C3 C15 O17 124.6(2)
C2 C3 C15 O17 -49.2(3)
